data_7720016
loop_
_publ_author_name
'Zhou, Jing-Yao'
'Zhang, Hong-Dong'
'Yin, Fan'
'Zhu, Zheng-Zhong'
'Zhou, Li-Peng'
'Tian, Chong-Bin'
'Sun, Qing-Fu'

_publ_section_title
;
 Locking the spin states of anionic Fe(L)<sub>2</sub> units in
 coordination polymers through alkali metal ion incorporation.
;
_journal_issue 10
_journal_name_full 'Dalton transactions (Cambridge, England : 2003)'
_journal_page_first 4319
_journal_page_last 4326
_journal_paper_doi 10.1039/d6dt00162a
_journal_volume 55
_journal_year 2026
_chemical_formula_moiety 'C16 H14 Fe K2 N18 O2'
_chemical_formula_sum 'C16 H14 Fe K2 N18 O2'
_chemical_formula_weight 624.50
_space_group_crystal_system orthorhombic
_space_group_IT_number 60
_space_group_name_Hall '-P 2n 2ab'
_space_group_name_H-M_alt 'P b c n'
_atom_sites_solution_hydrogens mixed
_audit_creation_date 2026-01-20
_audit_creation_method
;
Olex2 1.5
(compiled 2022.04.07 svn.rca3783a0 for OlexSys, GUI svn.r6498)
;
_audit_update_record
;
2026-01-20 deposited with the CCDC.	2026-02-12 downloaded from the CCDC.
;
_cell_angle_alpha 90
_cell_angle_beta 90
_cell_angle_gamma 90
_cell_formula_units_Z 4
_cell_length_a 13.5376(6)
_cell_length_b 8.0985(4)
_cell_length_c 21.7556(10)
_cell_measurement_reflns_used 4173
_cell_measurement_temperature 240.00(10)
_cell_measurement_theta_max 66.0920
_cell_measurement_theta_min 4.5560
_cell_volume 2385.16(19)
_computing_cell_refinement 'CrysAlisPro 1.171.43.131a (Rigaku OD, 2024)'
_computing_data_collection 'CrysAlisPro 1.171.43.131a (Rigaku OD, 2024)'
_computing_data_reduction 'CrysAlisPro 1.171.43.131a (Rigaku OD, 2024)'
_computing_molecular_graphics 'Olex2 1.5 (Dolomanov et al., 2009)'
_computing_publication_material 'Olex2 1.5 (Dolomanov et al., 2009)'
_computing_structure_refinement 'XL  (Sheldrick, 2008)'
_computing_structure_solution 'SHELXT 2014/5 (Sheldrick, 2014)'
_diffrn_ambient_temperature 240.15
_diffrn_detector_area_resol_mean 10.0000
_diffrn_detector_type HyPix
_diffrn_measured_fraction_theta_full 0.966
_diffrn_measured_fraction_theta_max 0.947
_diffrn_measurement_details
;
List of Runs (angles in degrees, time in seconds):

  # Type    Start    End  Width  t~exp~   \w     \q     \k     \f   Frames
#--------------------------------------------------------------------------
  1  \w     21.00  82.00   0.50    2.00    --   86.29 -71.00 170.00  122
  2  \w     13.00  38.00   0.50    2.00    --   86.29 -38.00  60.00   50
  3  \w     17.00  43.00   0.50    2.00    --   86.29 -38.00   0.00   52
  4  \w     13.00  42.00   0.50    2.00    --   86.29 -38.00 -90.00   58
  5  \w     15.00  41.00   0.50    2.00    --   86.29 -38.00-150.00   52
  6  \w     15.00  42.00   0.50    2.00    --   86.29 -38.00-180.00   54
  7  \w    114.00 152.00   0.50    2.00    --   86.29  71.00 -58.00   76
  8  \w     84.00 151.00   0.50    2.00    --   86.29 125.00-120.00  134
  9  \w     63.00 144.00   0.50    2.00    --   86.29  77.00  30.00  162
 10  \w     24.00  70.00   0.50    1.00    --   -1.56  71.00 -58.00   92
 11  \w    -62.00 -16.00   0.50    2.00    --  -89.42  57.00 -60.00   92
 12  \w    -88.00 -48.00   0.50    2.00    --  -89.42  71.00 -58.00   80
 13  \w    -43.00 -18.00   0.50    2.00    --  -89.42  38.00 -60.00   50
 14  \w    -43.00 -18.00   0.50    2.00    --  -89.42  38.00  60.00   50
 15  \w    -43.00 -18.00   0.50    2.00    --  -89.42  38.00  90.00   50
 16  \w    -41.00 -16.00   0.50    2.00    --  -89.42  38.00 150.00   50
 17  \w    -43.00 -18.00   0.50    2.00    --  -89.42  38.00 120.00   50
 18  \w     58.50  71.00   0.50    1.00    --   -1.56  38.00 -90.00   25
;
_diffrn_measurement_device 'four-circle diffractometer'
_diffrn_measurement_device_type 'ROD, Synergy Custom system, HyPix'
_diffrn_measurement_method '\w scans'
_diffrn_radiation_type GaK\a
_diffrn_radiation_wavelength 1.3405
_diffrn_reflns_av_R_equivalents 0.0818
_diffrn_reflns_av_unetI/netI 0.0651
_diffrn_reflns_Laue_measured_fraction_full 0.966
_diffrn_reflns_Laue_measured_fraction_max 0.947
_diffrn_reflns_limit_h_max 18
_diffrn_reflns_limit_h_min -18
_diffrn_reflns_limit_k_max 6
_diffrn_reflns_limit_k_min -11
_diffrn_reflns_limit_l_max 29
_diffrn_reflns_limit_l_min -29
_diffrn_reflns_number 15217
_diffrn_reflns_point_group_measured_fraction_full 0.966
_diffrn_reflns_point_group_measured_fraction_max 0.947
_diffrn_reflns_theta_full 53.543
_diffrn_reflns_theta_max 67.635
_diffrn_reflns_theta_min 4.534
_exptl_absorpt_coefficient_mu 5.943
_exptl_absorpt_correction_T_max 1.00000
_exptl_absorpt_correction_T_min 0.41707
_exptl_absorpt_correction_type multi-scan
_exptl_absorpt_process_details
;
CrysAlisPro 1.171.43.131a (Rigaku Oxford Diffraction, 2024)
Empirical absorption correction using spherical harmonics,
implemented in SCALE3 ABSPACK scaling algorithm.
;
_exptl_crystal_colour 'clear light yellow'
_exptl_crystal_colour_lustre clear
_exptl_crystal_colour_modifier light
_exptl_crystal_colour_primary yellow
_exptl_crystal_density_diffrn 1.739
_exptl_crystal_description plate
_exptl_crystal_F_000 1264
_exptl_crystal_size_max 0.15
_exptl_crystal_size_mid 0.12
_exptl_crystal_size_min 0.07
_refine_diff_density_max 0.645
_refine_diff_density_min -0.372
_refine_diff_density_rms 0.093
_refine_ls_extinction_method none
_refine_ls_goodness_of_fit_ref 1.086
_refine_ls_hydrogen_treatment mixed
_refine_ls_matrix_type full
_refine_ls_number_parameters 182
_refine_ls_number_reflns 3107
_refine_ls_number_restraints 3
_refine_ls_restrained_S_all 1.091
_refine_ls_R_factor_all 0.0741
_refine_ls_R_factor_gt 0.0569
_refine_ls_shift/su_max 0.000
_refine_ls_shift/su_mean 0.000
_refine_ls_structure_factor_coef Fsqd
_refine_ls_weighting_details 'w=1/[\s^2^(Fo^2^)+(0.0537P)^2^+1.2751P] where P=(Fo^2^+2Fc^2^)/3'
_refine_ls_weighting_scheme calc
_refine_ls_wR_factor_gt 0.1205
_refine_ls_wR_factor_ref 0.1278
_reflns_Friedel_coverage 0.000
_reflns_number_gt 2483
_reflns_number_total 3107
_reflns_threshold_expression 'I > 2\s(I)'
_cod_data_source_file d6dt00162a2.cif
_cod_data_source_block K
_cod_depositor_comments 'Adding full bibliography for 7720015--7720017.cif.'
_cod_database_code 7720016
_shelx_shelxl_version_number 2016/6
_shelx_space_group_comment
;
The symmetry employed for this shelxl refinement is uniquely defined
by the following loop, which should always be used as a source of
symmetry information in preference to the above space-group names.
They are only intended as comments.
;
_shelx_estimated_absorpt_t_max 0.681
_shelx_estimated_absorpt_t_min 0.469
_olex2_refinement_description
;
1. Fixed Uiso
 At 1.2 times of:
  All C(H) groups
 At 1.5 times of:
  All C(H,H,H) groups
2. Restrained distances
 K1-H1_$5
 2.98 with sigma of 0.04
 H1_$5-K1
 3.2 with sigma of 0.02
 H8B_$5-K1
 3.2 with sigma of 0.02
3.a Aromatic/amide H refined with riding coordinates:
 C3(H3), C4(H4), C5(H5)
3.b Idealised Me refined as rotating group:
 C8(H8A,H8B,H8C)
;
_olex2_submission_special_instructions 'No special instructions were received'
_oxdiff_exptl_absorpt_empirical_details
;
Empirical correction (ABSPACK) includes:
- Absorption correction using spherical harmonics
- Frame scaling
;

loop_
_space_group_symop_operation_xyz
'x, y, z'
'-x+1/2, -y+1/2, z+1/2'
'-x, y, -z+1/2'
'x+1/2, -y+1/2, -z'
'-x, -y, -z'
'x-1/2, y-1/2, -z-1/2'
'x, -y, z-1/2'
'-x-1/2, y-1/2, z'

loop_
_atom_site_label
_atom_site_type_symbol
_atom_site_fract_x
_atom_site_fract_y
_atom_site_fract_z
_atom_site_U_iso_or_equiv
_atom_site_adp_type
_atom_site_occupancy
_atom_site_site_symmetry_order
_atom_site_calc_flag
_atom_site_refinement_flags_posn
_atom_site_refinement_flags_adp
_atom_site_refinement_flags_occupancy
_atom_site_disorder_assembly
_atom_site_disorder_group
Fe1 Fe 0.500000 0.59701(7) 0.250000 0.02484(16) Uani 1 2 d S T P . .
K1 K 0.34830(5) 0.98310(8) 0.45850(3) 0.03747(19) Uani 1 1 d D . . . .
N5 N 0.65929(16) 0.6078(3) 0.26093(9) 0.0241(4) Uani 1 1 d . . . . .
O1 O 0.29507(19) 0.6886(3) 0.51172(12) 0.0460(6) Uani 1 1 d . . . . .
N4 N 0.53128(16) 0.7662(3) 0.33107(10) 0.0282(5) Uani 1 1 d . . . . .
N9 N 0.69194(19) 0.3525(3) 0.12699(11) 0.0344(5) Uani 1 1 d . . . . .
N1 N 0.64025(19) 0.8392(3) 0.40135(11) 0.0330(5) Uani 1 1 d . . . . .
N6 N 0.56149(17) 0.4254(3) 0.18197(10) 0.0295(5) Uani 1 1 d . . . . .
N3 N 0.48448(18) 0.8439(3) 0.37707(11) 0.0346(5) Uani 1 1 d . . . . .
N8 N 0.6091(2) 0.2819(3) 0.10397(12) 0.0382(6) Uani 1 1 d . . . . .
N7 N 0.5315(2) 0.3250(3) 0.13672(12) 0.0374(6) Uani 1 1 d . . . . .
N2 N 0.5493(2) 0.8871(3) 0.41877(11) 0.0373(6) Uani 1 1 d . . . . .
C1 C 0.62631(19) 0.7653(3) 0.34770(12) 0.0259(5) Uani 1 1 d . . . . .
C6 C 0.71688(19) 0.5301(3) 0.22012(12) 0.0260(5) Uani 1 1 d . . . . .
C7 C 0.65936(19) 0.4378(3) 0.17502(12) 0.0258(5) Uani 1 1 d . . . . .
C2 C 0.70040(19) 0.6884(3) 0.30831(12) 0.0260(5) Uani 1 1 d . . . . .
C3 C 0.8016(2) 0.6952(4) 0.31656(13) 0.0307(6) Uani 1 1 d . . . . .
H3 H 0.829320 0.752001 0.350066 0.037 Uiso 1 1 calc R U . . .
C4 C 0.8609(2) 0.6157(4) 0.27385(14) 0.0338(6) Uani 1 1 d . . . . .
H4 H 0.929982 0.618672 0.278248 0.041 Uiso 1 1 calc R U . . .
C5 C 0.8194(2) 0.5323(4) 0.22500(13) 0.0296(6) Uani 1 1 d . . . . .
H5 H 0.859264 0.478548 0.195812 0.036 Uiso 1 1 calc R U . . .
C8 C 0.3768(3) 0.5806(6) 0.5188(2) 0.0656(11) Uani 1 1 d . . . . .
H8A H 0.413585 0.575393 0.480576 0.098 Uiso 1 1 calc R U . . .
H8B H 0.353341 0.471076 0.529443 0.098 Uiso 1 1 calc R U . . .
H8C H 0.419500 0.621391 0.551248 0.098 Uiso 1 1 calc R U . . .
H1 H 0.279(5) 0.701(10) 0.548(3) 0.15(3) Uiso 1 1 d . . . . .

loop_
_atom_site_aniso_label
_atom_site_aniso_U_11
_atom_site_aniso_U_22
_atom_site_aniso_U_33
_atom_site_aniso_U_23
_atom_site_aniso_U_13
_atom_site_aniso_U_12
Fe1 0.0171(2) 0.0332(3) 0.0242(3) 0.000 0.0020(2) 0.000
K1 0.0338(3) 0.0408(3) 0.0378(3) 0.0010(3) 0.0098(3) 0.0036(3)
N5 0.0177(10) 0.0313(11) 0.0232(10) 0.0006(8) 0.0027(7) -0.0003(8)
O1 0.0440(14) 0.0539(14) 0.0401(12) 0.0033(11) 0.0042(10) -0.0036(11)
N4 0.0198(10) 0.0382(12) 0.0266(11) -0.0026(10) 0.0002(8) 0.0015(9)
N9 0.0358(13) 0.0393(13) 0.0280(12) -0.0038(10) 0.0068(10) 0.0011(11)
N1 0.0325(13) 0.0424(13) 0.0242(11) -0.0040(10) -0.0030(9) 0.0036(10)
N6 0.0248(11) 0.0356(12) 0.0281(11) -0.0020(10) 0.0027(9) -0.0014(9)
N3 0.0272(12) 0.0472(14) 0.0294(11) -0.0062(11) 0.0042(9) 0.0068(10)
N8 0.0413(15) 0.0444(14) 0.0290(12) -0.0085(11) 0.0036(10) -0.0030(12)
N7 0.0350(13) 0.0440(14) 0.0333(13) -0.0052(11) 0.0020(10) -0.0049(11)
N2 0.0352(14) 0.0470(14) 0.0296(12) -0.0063(11) 0.0030(10) 0.0094(11)
C1 0.0231(12) 0.0319(13) 0.0228(11) 0.0015(10) 0.0009(9) 0.0008(10)
C6 0.0234(12) 0.0302(13) 0.0244(12) 0.0048(10) 0.0041(10) 0.0015(10)
C7 0.0241(12) 0.0290(12) 0.0243(12) 0.0020(10) 0.0045(10) 0.0034(10)
C2 0.0205(12) 0.0305(12) 0.0271(12) 0.0051(10) 0.0009(9) 0.0032(10)
C3 0.0223(12) 0.0394(14) 0.0303(13) 0.0019(12) -0.0014(10) -0.0003(11)
C4 0.0178(11) 0.0446(16) 0.0389(15) 0.0088(13) 0.0014(10) 0.0009(11)
C5 0.0194(12) 0.0365(14) 0.0329(13) 0.0049(11) 0.0076(10) 0.0032(11)
C8 0.052(2) 0.076(3) 0.070(3) -0.009(2) -0.015(2) 0.012(2)

loop_
_atom_type_symbol
_atom_type_description
_atom_type_scat_dispersion_real
_atom_type_scat_dispersion_imag
_atom_type_scat_source
C C 0.0137 0.0067 'International Tables Vol C Tables 4.2.6.8 and 6.1.1.4'
H H 0.0000 0.0000 'International Tables Vol C Tables 4.2.6.8 and 6.1.1.4'
Fe Fe -0.2673 2.5550 'International Tables Vol C Tables 4.2.6.8 and 6.1.1.4'
K K 0.3778 0.8310 'International Tables Vol C Tables 4.2.6.8 and 6.1.1.4'
N N 0.0241 0.0134 'International Tables Vol C Tables 4.2.6.8 and 6.1.1.4'
O O 0.0389 0.0241 'International Tables Vol C Tables 4.2.6.8 and 6.1.1.4'

loop_
_geom_angle_atom_site_label_1
_geom_angle_atom_site_label_2
_geom_angle_atom_site_label_3
_geom_angle
_geom_angle_site_symmetry_1
_geom_angle_site_symmetry_3
_geom_angle_publ_flag
N5 Fe1 N5 175.39(12) 3_655 . ?
N5 Fe1 N4 72.89(8) . . ?
N5 Fe1 N4 104.23(8) . 3_655 ?
N5 Fe1 N4 104.23(8) 3_655 . ?
N5 Fe1 N4 72.89(8) 3_655 3_655 ?
N5 Fe1 N6 109.17(8) 3_655 . ?
N5 Fe1 N6 73.89(8) 3_655 3_655 ?
N5 Fe1 N6 109.17(8) . 3_655 ?
N5 Fe1 N6 73.89(8) . . ?
N4 Fe1 N4 105.87(12) . 3_655 ?
N6 Fe1 N4 85.94(9) . 3_655 ?
N6 Fe1 N4 146.55(8) . . ?
N6 Fe1 N4 85.94(9) 3_655 . ?
N6 Fe1 N4 146.55(8) 3_655 3_655 ?
N6 Fe1 N6 101.39(12) . 3_655 ?
O1 K1 K1 96.64(6) 8_665 8_655 ?
O1 K1 K1 29.60(6) . 8_655 ?
O1 K1 O1 99.18(6) . 8_665 ?
O1 K1 N9 76.75(7) . 6_566 ?
O1 K1 N9 88.68(8) 8_665 6_566 ?
O1 K1 N1 53.58(7) 8_665 5_676 ?
O1 K1 N1 90.09(7) . 5_676 ?
O1 K1 N3 95.16(8) . . ?
O1 K1 N8 175.18(8) . 3_665 ?
O1 K1 N8 80.35(8) 8_665 3_665 ?
O1 K1 N2 76.10(7) 8_665 5_676 ?
O1 K1 N2 92.72(8) . 5_676 ?
O1 K1 C8 78.72(11) . 8_665 ?
O1 K1 C8 23.95(10) 8_665 8_665 ?
N9 K1 K1 47.16(5) 6_566 8_655 ?
N9 K1 N1 137.76(7) 6_566 5_676 ?
N9 K1 N2 159.99(7) 6_566 5_676 ?
N9 K1 C8 71.98(10) 6_566 8_665 ?
N1 K1 K1 112.43(5) 5_676 8_655 ?
N1 K1 C8 66.10(10) 5_676 8_665 ?
N3 K1 K1 91.45(6) . 8_655 ?
N3 K1 O1 163.14(8) . 8_665 ?
N3 K1 N9 86.01(8) . 6_566 ?
N3 K1 N1 135.60(7) . 5_676 ?
N3 K1 N8 84.62(8) . 3_665 ?
N3 K1 N2 112.15(7) . 5_676 ?
N3 K1 C8 157.94(10) . 8_665 ?
N8 K1 K1 145.59(6) 3_665 8_655 ?
N8 K1 N9 98.44(8) 3_665 6_566 ?
N8 K1 N1 93.43(7) 3_665 5_676 ?
N8 K1 N2 91.82(8) 3_665 5_676 ?
N8 K1 C8 99.71(10) 3_665 8_665 ?
N2 K1 K1 120.97(5) 5_676 8_655 ?
N2 K1 N1 23.45(6) 5_676 5_676 ?
N2 K1 C8 89.44(10) 5_676 8_665 ?
C8 K1 K1 72.70(8) 8_665 8_655 ?
C6 N5 Fe1 119.13(18) . . ?
C6 N5 C2 119.8(2) . . ?
C2 N5 Fe1 121.06(17) . . ?
K1 O1 K1 121.48(10) . 8_655 ?
K1 O1 H1 112(5) . . ?
K1 O1 H1 106(3) 8_655 . ?
C8 O1 K1 102.6(2) . 8_655 ?
C8 O1 K1 112.1(3) . . ?
C8 O1 H1 100(6) . . ?
N3 N4 Fe1 140.69(18) . . ?
C1 N4 Fe1 112.72(17) . . ?
C1 N4 N3 104.8(2) . . ?
N8 N9 K1 120.14(17) . 6_656 ?
C7 N9 K1 122.47(18) . 6_656 ?
C7 N9 N8 103.6(2) . . ?
C1 N1 N2 104.3(2) . . ?
N7 N6 Fe1 139.88(19) . . ?
C7 N6 Fe1 113.85(17) . . ?
C7 N6 N7 105.3(2) . . ?
N4 N3 K1 166.90(19) . . ?
N2 N3 K1 83.96(16) . . ?
N2 N3 N4 109.0(2) . . ?
N9 N8 K1 111.67(18) . 3_645 ?
N7 N8 K1 130.40(19) . 3_645 ?
N7 N8 N9 110.4(2) . . ?
N8 N7 N6 108.4(2) . . ?
N1 N2 K1 86.15(15) . 5_676 ?
N3 N2 K1 163.75(19) . 5_676 ?
N3 N2 N1 109.9(2) . . ?
N4 C1 C2 120.3(2) . . ?
N1 C1 N4 111.9(2) . . ?
N1 C1 C2 127.7(2) . . ?
N5 C6 C7 112.1(2) . . ?
N5 C6 C5 121.6(2) . . ?
C5 C6 C7 126.2(2) . . ?
N9 C7 N6 112.3(2) . . ?
N9 C7 C6 128.2(2) . . ?
N6 C7 C6 119.4(2) . . ?
N5 C2 C1 112.0(2) . . ?
N5 C2 C3 122.0(2) . . ?
C3 C2 C1 126.0(2) . . ?
C2 C3 H3 121.0 . . ?
C2 C3 C4 117.9(3) . . ?
C4 C3 H3 121.0 . . ?
C3 C4 H4 119.7 . . ?
C5 C4 C3 120.5(3) . . ?
C5 C4 H4 119.7 . . ?
C6 C5 H5 120.9 . . ?
C4 C5 C6 118.1(3) . . ?
C4 C5 H5 120.9 . . ?
O1 C8 H8A 109.5 . . ?
O1 C8 H8B 109.5 . . ?
O1 C8 H8C 109.5 . . ?
H8A C8 H8B 109.5 . . ?
H8A C8 H8C 109.5 . . ?
H8B C8 H8C 109.5 . . ?

loop_
_geom_bond_atom_site_label_1
_geom_bond_atom_site_label_2
_geom_bond_distance
_geom_bond_site_symmetry_2
_geom_bond_publ_flag
Fe1 N5 2.171(2) 3_655 ?
Fe1 N5 2.171(2) . ?
Fe1 N4 2.273(2) . ?
Fe1 N4 2.273(2) 3_655 ?
Fe1 N6 2.194(2) . ?
Fe1 N6 2.194(2) 3_655 ?
K1 K1 4.8456(8) 8_655 ?
K1 O1 2.806(3) 8_665 ?
K1 O1 2.748(3) . ?
K1 N9 3.010(3) 6_566 ?
K1 N1 3.375(2) 5_676 ?
K1 N3 2.794(2) . ?
K1 N8 2.834(3) 3_665 ?
K1 N2 3.187(3) 5_676 ?
K1 C8 3.411(4) 8_665 ?
N5 C6 1.339(3) . ?
N5 C2 1.341(3) . ?
O1 C8 1.419(5) . ?
O1 H1 0.83(7) . ?
N4 N3 1.341(3) . ?
N4 C1 1.336(3) . ?
N9 N8 1.355(4) . ?
N9 C7 1.328(4) . ?
N1 N2 1.346(3) . ?
N1 C1 1.325(4) . ?
N6 N7 1.340(4) . ?
N6 C7 1.337(3) . ?
N3 N2 1.309(4) . ?
N8 N7 1.317(4) . ?
C1 C2 1.459(4) . ?
C6 C7 1.458(4) . ?
C6 C5 1.393(4) . ?
C2 C3 1.383(4) . ?
C3 H3 0.9400 . ?
C3 C4 1.387(4) . ?
C4 H4 0.9400 . ?
C4 C5 1.379(4) . ?
C5 H5 0.9400 . ?
C8 H8A 0.9700 . ?
C8 H8B 0.9700 . ?
C8 H8C 0.9700 . ?

loop_
_geom_hbond_atom_site_label_D
_geom_hbond_atom_site_label_H
_geom_hbond_atom_site_label_A
_geom_hbond_distance_DH
_geom_hbond_distance_HA
_geom_hbond_distance_DA
_geom_hbond_angle_DHA
_geom_hbond_site_symmetry_A
C3 H3 N7 0.94 2.81 3.438(4) 124.8 6_666
C4 H4 N7 0.94 2.85 3.462(4) 124.1 6_666
C8 H8C N7 0.97 2.44 3.398(5) 170.3 7_566
O1 H1 N1 0.83(7) 2.20(8) 2.832(3) 134(3) 4_466

loop_
_geom_torsion_atom_site_label_1
_geom_torsion_atom_site_label_2
_geom_torsion_atom_site_label_3
_geom_torsion_atom_site_label_4
_geom_torsion
_geom_torsion_site_symmetry_1
_geom_torsion_site_symmetry_2
_geom_torsion_site_symmetry_3
_geom_torsion_site_symmetry_4
_geom_torsion_publ_flag
Fe1 N5 C6 C7 -3.8(3) . . . . ?
Fe1 N5 C6 C5 -179.8(2) . . . . ?
Fe1 N5 C2 C1 -1.2(3) . . . . ?
Fe1 N5 C2 C3 179.2(2) . . . . ?
Fe1 N4 N3 K1 -9.9(11) . . . . ?
Fe1 N4 N3 N2 162.5(2) . . . . ?
Fe1 N4 C1 N1 -168.29(18) . . . . ?
Fe1 N4 C1 C2 11.5(3) . . . . ?
Fe1 N6 N7 N8 166.3(2) . . . . ?
Fe1 N6 C7 N9 -169.77(18) . . . . ?
Fe1 N6 C7 C6 13.5(3) . . . . ?
K1 N9 N8 K1 66.2(2) 6_656 . . 3_645 ?
K1 N9 N8 N7 -140.7(2) 6_656 . . . ?
K1 N9 C7 N6 139.06(19) 6_656 . . . ?
K1 N9 C7 C6 -44.6(4) 6_656 . . . ?
K1 N3 N2 K1 7.4(7) . . . 5_676 ?
K1 N3 N2 N1 178.3(2) . . . . ?
K1 N8 N7 N6 146.7(2) 3_645 . . . ?
N5 C6 C7 N9 177.1(3) . . . . ?
N5 C6 C7 N6 -6.8(3) . . . . ?
N5 C6 C5 C4 0.8(4) . . . . ?
N5 C2 C3 C4 0.1(4) . . . . ?
N4 N3 N2 K1 -170.9(6) . . . 5_676 ?
N4 N3 N2 N1 0.0(3) . . . . ?
N4 C1 C2 N5 -7.3(3) . . . . ?
N4 C1 C2 C3 172.2(3) . . . . ?
N9 N8 N7 N6 0.1(3) . . . . ?
N1 C1 C2 N5 172.5(3) . . . . ?
N1 C1 C2 C3 -8.0(5) . . . . ?
N3 N4 C1 N1 -0.3(3) . . . . ?
N3 N4 C1 C2 179.5(2) . . . . ?
N8 N9 C7 N6 -1.0(3) . . . . ?
N8 N9 C7 C6 175.3(3) . . . . ?
N7 N6 C7 N9 1.1(3) . . . . ?
N7 N6 C7 C6 -175.6(2) . . . . ?
N2 N1 C1 N4 0.3(3) . . . . ?
N2 N1 C1 C2 -179.5(3) . . . . ?
C1 N4 N3 K1 -172.2(8) . . . . ?
C1 N4 N3 N2 0.2(3) . . . . ?
C1 N1 N2 K1 177.26(19) . . . 5_676 ?
C1 N1 N2 N3 -0.2(3) . . . . ?
C1 C2 C3 C4 -179.3(3) . . . . ?
C6 N5 C2 C1 179.9(2) . . . . ?
C6 N5 C2 C3 0.4(4) . . . . ?
C7 N9 N8 K1 -152.61(17) . . . 3_645 ?
C7 N9 N8 N7 0.5(3) . . . . ?
C7 N6 N7 N8 -0.7(3) . . . . ?
C7 C6 C5 C4 -174.6(3) . . . . ?
C2 N5 C6 C7 175.1(2) . . . . ?
C2 N5 C6 C5 -0.9(4) . . . . ?
C2 C3 C4 C5 -0.2(4) . . . . ?
C3 C4 C5 C6 -0.2(4) . . . . ?
C5 C6 C7 N9 -7.1(4) . . . . ?
C5 C6 C7 N6 169.0(3) . . . . ?
